data_7203705
loop_
_publ_author_name
'Armentano, Donatella'
'De Munno, Giovanni'
'Lloret, Francesc'
'Julve, Miguel'

_publ_section_title
;
 Bis and tris(oxalato)ferrate(iii) complexes as precursors of
 polynuclear compounds
;
_journal_issue 7
_journal_name_full CrystEngComm
_journal_page_first 57
_journal_paper_doi 10.1039/b417251e
_journal_volume 7
_journal_year 2005
_chemical_formula_sum 'C40 H30 As Fe N2 O9'
_chemical_formula_weight 813.43
_chemical_name_systematic
;
?
;
_space_group_IT_number 2
_symmetry_cell_setting triclinic
_symmetry_space_group_name_Hall '-P 1'
_symmetry_space_group_name_H-M 'P -1'
_atom_sites_solution_hydrogens geom
_atom_sites_solution_primary direct
_atom_sites_solution_secondary difmap
_audit_creation_method SHELXL-97
_cell_angle_alpha 103.57(3)
_cell_angle_beta 99.94(3)
_cell_angle_gamma 105.77(3)
_cell_formula_units_Z 2
_cell_length_a 9.4991(19)
_cell_length_b 14.279(3)
_cell_length_c 14.557(3)
_cell_measurement_reflns_used 30
_cell_measurement_temperature 293(2)
_cell_measurement_theta_max 30
_cell_measurement_theta_min 15
_cell_volume 1787.2(8)
_computing_cell_refinement 'Siemens P3'
_computing_data_collection 'Siemens P3'
_computing_data_reduction 'Siemens SHELXTL'
_computing_molecular_graphics XP
_computing_publication_material 'SHELXL-97 (Sheldrick, 1997)'
_computing_structure_refinement 'SHELXL-97 (Sheldrick, 1997)'
_computing_structure_solution 'SHELXS-97 (Sheldrick, 1990)'
_diffrn_ambient_temperature 293(2)
_diffrn_measured_fraction_theta_full 1.000
_diffrn_measured_fraction_theta_max 1.000
_diffrn_measurement_device_type 'R3m/V automatic four-circle diffractometer'
_diffrn_measurement_method omega/2-theta-scans
_diffrn_radiation_monochromator graphite
_diffrn_radiation_type MoK\a
_diffrn_radiation_wavelength 0.71073
_diffrn_reflns_av_R_equivalents 0.0367
_diffrn_reflns_av_sigmaI/netI 0.0470
_diffrn_reflns_limit_h_max 11
_diffrn_reflns_limit_h_min 0
_diffrn_reflns_limit_k_max 16
_diffrn_reflns_limit_k_min -17
_diffrn_reflns_limit_l_max 17
_diffrn_reflns_limit_l_min -17
_diffrn_reflns_number 7663
_diffrn_reflns_theta_full 26.06
_diffrn_reflns_theta_max 26.06
_diffrn_reflns_theta_min 1.55
_diffrn_standards_decay_% 2.4
_exptl_absorpt_coefficient_mu 1.401
_exptl_absorpt_correction_T_max 0.7669
_exptl_absorpt_correction_T_min 0.5409
_exptl_absorpt_correction_type semi-empirical
_exptl_absorpt_process_details psi-scan
_exptl_crystal_density_diffrn 1.512
_exptl_crystal_density_method 'not measured'
_exptl_crystal_F_000 830
_exptl_crystal_size_max 0.50
_exptl_crystal_size_mid 0.25
_exptl_crystal_size_min 0.20
_refine_diff_density_max 0.644
_refine_diff_density_min -0.539
_refine_diff_density_rms 0.069
_refine_ls_extinction_method none
_refine_ls_goodness_of_fit_ref 1.036
_refine_ls_hydrogen_treatment mixed
_refine_ls_matrix_type full
_refine_ls_number_parameters 478
_refine_ls_number_reflns 7058
_refine_ls_number_restraints 0
_refine_ls_restrained_S_all 1.036
_refine_ls_R_factor_all 0.0865
_refine_ls_R_factor_gt 0.0525
_refine_ls_shift/su_max 0.001
_refine_ls_shift/su_mean 0.000
_refine_ls_structure_factor_coef Fsqd
_refine_ls_weighting_details 'calc w=1/[\s^2^(Fo^2^)+(0.0688P)^2^+1.0123P] where P=(Fo^2^+2Fc^2^)/3'
_refine_ls_weighting_scheme calc
_refine_ls_wR_factor_gt 0.1241
_refine_ls_wR_factor_ref 0.1424
_reflns_number_gt 4854
_reflns_number_total 7058
_reflns_threshold_expression >2sigma(I)
_cod_data_source_file b417251e.txt
_cod_data_source_block 4
_cod_original_cell_volume 1787.1(6)
_cod_original_sg_symbol_H-M P-1
_cod_database_code 7203705

loop_
_symmetry_equiv_pos_as_xyz
'x, y, z'
'-x, -y, -z'

loop_
_atom_site_label
_atom_site_type_symbol
_atom_site_fract_x
_atom_site_fract_y
_atom_site_fract_z
_atom_site_U_iso_or_equiv
_atom_site_adp_type
_atom_site_occupancy
_atom_site_symmetry_multiplicity
_atom_site_calc_flag
_atom_site_refinement_flags
_atom_site_disorder_assembly
_atom_site_disorder_group
Fe1 Fe 0.60832(7) 0.49280(5) 0.28448(4) 0.04906(18) Uani 1 1 d . . .
N1 N 0.8089(4) 0.5478(3) 0.2367(2) 0.0497(8) Uani 1 1 d . . .
N2 N 0.7856(4) 0.5542(2) 0.4179(2) 0.0464(8) Uani 1 1 d . . .
C1 C 0.8181(5) 0.5454(4) 0.1458(3) 0.0577(11) Uani 1 1 d . . .
H1A H 0.7302 0.5166 0.0955 0.069 Uiso 1 1 calc R . .
C2 C 0.9541(6) 0.5844(4) 0.1238(4) 0.0685(13) Uani 1 1 d . . .
H2A H 0.9559 0.5813 0.0595 0.082 Uiso 1 1 calc R . .
C3 C 1.0851(6) 0.6274(4) 0.1957(4) 0.0661(13) Uani 1 1 d . . .
H3A H 1.1765 0.6533 0.1810 0.079 Uiso 1 1 calc R . .
C4 C 1.0799(5) 0.6320(3) 0.2927(3) 0.0552(11) Uani 1 1 d . . .
C5 C 1.2105(5) 0.6765(4) 0.3746(4) 0.0628(12) Uani 1 1 d . . .
H5A H 1.3049 0.7044 0.3644 0.075 Uiso 1 1 calc R . .
C6 C 1.1982(5) 0.6785(4) 0.4652(3) 0.0623(12) Uani 1 1 d . . .
H6A H 1.2845 0.7077 0.5168 0.075 Uiso 1 1 calc R . .
C7 C 1.0549(5) 0.6368(3) 0.4847(3) 0.0490(10) Uani 1 1 d . . .
C8 C 1.0328(5) 0.6387(3) 0.5782(3) 0.0545(11) Uani 1 1 d . . .
H8A H 1.1151 0.6662 0.6326 0.065 Uiso 1 1 calc R . .
C9 C 0.8924(5) 0.6007(4) 0.5889(3) 0.0604(12) Uani 1 1 d . . .
H9A H 0.8776 0.6028 0.6507 0.072 Uiso 1 1 calc R . .
C10 C 0.7691(5) 0.5582(3) 0.5070(3) 0.0530(10) Uani 1 1 d . . .
H10A H 0.6728 0.5320 0.5154 0.064 Uiso 1 1 calc R . .
C11 C 0.9391(5) 0.5906(3) 0.3090(3) 0.0464(9) Uani 1 1 d . . .
C12 C 0.9261(5) 0.5936(3) 0.4065(3) 0.0461(9) Uani 1 1 d . . .
O1 O 0.6383(3) 0.3576(2) 0.2526(2) 0.0566(7) Uani 1 1 d . . .
O2 O 0.4628(3) 0.4242(2) 0.3481(2) 0.0578(7) Uani 1 1 d . . .
C13 C 0.5608(5) 0.2924(4) 0.2876(3) 0.0561(11) Uani 1 1 d . . .
C14 C 0.4545(5) 0.3323(4) 0.3440(3) 0.0592(11) Uani 1 1 d . . .
O3 O 0.3718(4) 0.2777(3) 0.3796(3) 0.0860(11) Uani 1 1 d . . .
O4 O 0.5710(4) 0.2079(3) 0.2808(3) 0.0808(10) Uani 1 1 d . . .
O5 O 0.4755(3) 0.4736(2) 0.1568(2) 0.0604(8) Uani 1 1 d . . .
O6 O 0.5768(4) 0.6270(2) 0.3136(2) 0.0635(8) Uani 1 1 d . . .
C15 C 0.4963(5) 0.6430(4) 0.2423(4) 0.0614(12) Uani 1 1 d . . .
C16 C 0.4241(5) 0.5471(4) 0.1516(3) 0.0625(12) Uani 1 1 d . . .
O7 O 0.4732(4) 0.7223(3) 0.2431(3) 0.0858(11) Uani 1 1 d . . .
O8 O 0.3289(4) 0.5467(3) 0.0836(3) 0.0902(12) Uani 1 1 d . . .
As1 As 0.94878(5) 0.03174(3) 0.20906(3) 0.05228(15) Uani 1 1 d . . .
C17 C 1.1099(5) -0.0242(3) 0.2009(3) 0.0552(11) Uani 1 1 d . . .
C18 C 1.2435(6) 0.0183(5) 0.2706(5) 0.106(2) Uani 1 1 d . . .
H18A H 1.2580 0.0754 0.3222 0.127 Uiso 1 1 calc R . .
C19 C 1.3571(7) -0.0238(5) 0.2638(5) 0.113(3) Uani 1 1 d . . .
H19A H 1.4475 0.0047 0.3121 0.135 Uiso 1 1 calc R . .
C20 C 1.3399(7) -0.1055(4) 0.1887(5) 0.0848(17) Uani 1 1 d . . .
H20A H 1.4171 -0.1335 0.1852 0.102 Uiso 1 1 calc R . .
C21 C 1.2087(7) -0.1457(4) 0.1188(4) 0.0864(17) Uani 1 1 d . . .
H21A H 1.1964 -0.2017 0.0666 0.104 Uiso 1 1 calc R . .
C22 C 1.0919(6) -0.1058(4) 0.1231(4) 0.0720(14) Uani 1 1 d . . .
H22A H 1.0025 -0.1338 0.0738 0.086 Uiso 1 1 calc R . .
C23 C 0.7707(5) -0.0644(4) 0.1163(3) 0.0594(11) Uani 1 1 d . . .
C24 C 0.7166(7) -0.1623(4) 0.1231(4) 0.0880(18) Uani 1 1 d . . .
H24A H 0.7633 -0.1806 0.1744 0.106 Uiso 1 1 calc R . .
C25 C 0.5922(7) -0.2322(5) 0.0526(5) 0.101(2) Uani 1 1 d . . .
H25A H 0.5529 -0.2976 0.0571 0.121 Uiso 1 1 calc R . .
C26 C 0.5266(6) -0.2051(5) -0.0241(4) 0.0893(19) Uani 1 1 d . . .
H26A H 0.4433 -0.2529 -0.0716 0.107 Uiso 1 1 calc R . .
C27 C 0.5808(6) -0.1094(5) -0.0323(4) 0.0806(16) Uani 1 1 d . . .
H27A H 0.5355 -0.0923 -0.0850 0.097 Uiso 1 1 calc R . .
C28 C 0.7033(5) -0.0386(4) 0.0384(3) 0.0667(13) Uani 1 1 d . . .
H28A H 0.7408 0.0269 0.0336 0.080 Uiso 1 1 calc R . .
C29 C 0.9942(5) 0.1567(3) 0.1757(3) 0.0479(9) Uani 1 1 d . . .
C30 C 0.8934(5) 0.2109(3) 0.1813(3) 0.0516(10) Uani 1 1 d . . .
H30A H 0.8054 0.1865 0.2004 0.062 Uiso 1 1 calc R . .
C31 C 0.9248(6) 0.3007(4) 0.1585(3) 0.0592(12) Uani 1 1 d . . .
H31A H 0.8575 0.3373 0.1616 0.071 Uiso 1 1 calc R . .
C32 C 1.0560(6) 0.3373(4) 0.1307(3) 0.0635(12) Uani 1 1 d . . .
H32A H 1.0769 0.3985 0.1155 0.076 Uiso 1 1 calc R . .
C33 C 1.1561(6) 0.2830(4) 0.1256(3) 0.0632(12) Uani 1 1 d . . .
H33A H 1.2445 0.3080 0.1070 0.076 Uiso 1 1 calc R . .
C34 C 1.1256(5) 0.1924(3) 0.1478(3) 0.0575(11) Uani 1 1 d . . .
H34A H 1.1926 0.1555 0.1441 0.069 Uiso 1 1 calc R . .
C35 C 0.9230(6) 0.0597(4) 0.3384(3) 0.0621(12) Uani 1 1 d . . .
C36 C 0.7936(7) 0.0074(6) 0.3590(5) 0.0941(19) Uani 1 1 d . . .
H36A H 0.7149 -0.0422 0.3096 0.113 Uiso 1 1 calc R . .
C37 C 0.7828(10) 0.0308(7) 0.4571(6) 0.116(3) Uani 1 1 d . . .
H37A H 0.6955 -0.0022 0.4727 0.140 Uiso 1 1 calc R . .
C38 C 0.9007(12) 0.1015(7) 0.5280(5) 0.112(3) Uani 1 1 d . . .
H38A H 0.8925 0.1173 0.5921 0.134 Uiso 1 1 calc R . .
C39 C 1.0302(10) 0.1497(5) 0.5077(4) 0.100(2) Uani 1 1 d . . .
H39A H 1.1115 0.1955 0.5579 0.120 Uiso 1 1 calc R . .
C40 C 1.0412(7) 0.1305(4) 0.4126(4) 0.0770(15) Uani 1 1 d . . .
H40A H 1.1286 0.1654 0.3982 0.092 Uiso 1 1 calc R . .
O9 O 0.4299(8) 0.1774(6) 0.5241(5) 0.201(3) Uani 1 1 d . . .

loop_
_atom_site_aniso_label
_atom_site_aniso_U_11
_atom_site_aniso_U_22
_atom_site_aniso_U_33
_atom_site_aniso_U_23
_atom_site_aniso_U_13
_atom_site_aniso_U_12
Fe1 0.0475(4) 0.0571(4) 0.0422(3) 0.0118(3) 0.0089(3) 0.0206(3)
N1 0.052(2) 0.060(2) 0.0394(17) 0.0157(16) 0.0131(15) 0.0209(17)
N2 0.047(2) 0.053(2) 0.0390(17) 0.0093(15) 0.0099(15) 0.0205(16)
C1 0.062(3) 0.076(3) 0.040(2) 0.019(2) 0.013(2) 0.029(2)
C2 0.076(3) 0.092(4) 0.056(3) 0.037(3) 0.028(3) 0.036(3)
C3 0.060(3) 0.082(3) 0.070(3) 0.036(3) 0.027(3) 0.028(3)
C4 0.056(3) 0.062(3) 0.053(2) 0.018(2) 0.016(2) 0.026(2)
C5 0.049(3) 0.072(3) 0.068(3) 0.020(2) 0.017(2) 0.019(2)
C6 0.047(3) 0.071(3) 0.060(3) 0.012(2) 0.005(2) 0.019(2)
C7 0.051(2) 0.048(2) 0.050(2) 0.0094(18) 0.0098(19) 0.025(2)
C8 0.058(3) 0.062(3) 0.038(2) 0.0032(19) 0.0028(19) 0.027(2)
C9 0.068(3) 0.076(3) 0.040(2) 0.013(2) 0.012(2) 0.033(3)
C10 0.059(3) 0.062(3) 0.039(2) 0.0097(19) 0.0148(19) 0.025(2)
C11 0.047(2) 0.050(2) 0.044(2) 0.0129(18) 0.0119(18) 0.0208(19)
C12 0.048(2) 0.049(2) 0.044(2) 0.0101(18) 0.0094(18) 0.0248(19)
O1 0.0609(19) 0.0572(18) 0.0559(17) 0.0129(15) 0.0203(15) 0.0255(15)
O2 0.0567(19) 0.063(2) 0.0575(18) 0.0157(15) 0.0201(15) 0.0244(15)
C13 0.055(3) 0.059(3) 0.048(2) 0.012(2) 0.007(2) 0.017(2)
C14 0.053(3) 0.072(3) 0.046(2) 0.012(2) 0.007(2) 0.016(2)
O3 0.089(3) 0.080(3) 0.096(3) 0.032(2) 0.047(2) 0.021(2)
O4 0.092(3) 0.063(2) 0.097(3) 0.026(2) 0.031(2) 0.034(2)
O5 0.0575(19) 0.073(2) 0.0469(16) 0.0166(15) 0.0042(14) 0.0214(16)
O6 0.072(2) 0.066(2) 0.0544(18) 0.0122(15) 0.0086(16) 0.0350(17)
C15 0.053(3) 0.077(3) 0.071(3) 0.037(3) 0.027(2) 0.027(2)
C16 0.053(3) 0.088(4) 0.053(3) 0.032(3) 0.017(2) 0.022(3)
O7 0.101(3) 0.084(3) 0.105(3) 0.052(2) 0.038(2) 0.054(2)
O8 0.074(2) 0.132(3) 0.070(2) 0.045(2) -0.0013(19) 0.040(2)
As1 0.0502(3) 0.0578(3) 0.0512(3) 0.0177(2) 0.01066(19) 0.0213(2)
C17 0.056(3) 0.050(2) 0.061(3) 0.019(2) 0.013(2) 0.021(2)
C18 0.075(4) 0.084(4) 0.115(5) -0.037(4) -0.023(3) 0.046(3)
C19 0.065(4) 0.104(5) 0.141(6) -0.010(4) -0.017(4) 0.049(4)
C20 0.084(4) 0.078(4) 0.111(5) 0.031(4) 0.030(4) 0.050(3)
C21 0.108(5) 0.077(4) 0.082(4) 0.012(3) 0.025(4) 0.051(4)
C22 0.082(4) 0.077(3) 0.055(3) 0.009(2) 0.009(2) 0.038(3)
C23 0.052(3) 0.068(3) 0.056(3) 0.019(2) 0.017(2) 0.014(2)
C24 0.085(4) 0.086(4) 0.075(4) 0.033(3) 0.017(3) -0.006(3)
C25 0.101(5) 0.084(4) 0.088(4) 0.023(3) 0.031(4) -0.020(4)
C26 0.054(3) 0.116(5) 0.062(3) -0.008(3) 0.017(3) 0.000(3)
C27 0.063(3) 0.099(4) 0.065(3) 0.004(3) 0.004(3) 0.029(3)
C28 0.060(3) 0.072(3) 0.061(3) 0.008(2) 0.005(2) 0.027(3)
C29 0.049(2) 0.053(2) 0.041(2) 0.0110(18) 0.0090(18) 0.019(2)
C30 0.049(2) 0.059(3) 0.045(2) 0.0086(19) 0.0089(19) 0.022(2)
C31 0.071(3) 0.061(3) 0.048(2) 0.010(2) 0.009(2) 0.033(2)
C32 0.084(4) 0.055(3) 0.047(2) 0.013(2) 0.008(2) 0.022(3)
C33 0.068(3) 0.063(3) 0.053(3) 0.015(2) 0.021(2) 0.012(2)
C34 0.048(3) 0.064(3) 0.060(3) 0.012(2) 0.017(2) 0.020(2)
C35 0.074(3) 0.070(3) 0.063(3) 0.029(2) 0.026(3) 0.042(3)
C36 0.089(4) 0.136(6) 0.083(4) 0.049(4) 0.037(3) 0.053(4)
C37 0.144(7) 0.150(7) 0.115(6) 0.074(6) 0.076(6) 0.085(6)
C38 0.191(9) 0.126(6) 0.076(4) 0.053(5) 0.063(5) 0.104(7)
C39 0.169(7) 0.092(4) 0.060(3) 0.025(3) 0.025(4) 0.077(5)
C40 0.105(4) 0.072(3) 0.065(3) 0.024(3) 0.020(3) 0.045(3)
O9 0.180(6) 0.193(7) 0.155(6) 0.036(5) -0.001(5) -0.017(5)

loop_
_atom_type_symbol
_atom_type_description
_atom_type_scat_dispersion_real
_atom_type_scat_dispersion_imag
_atom_type_scat_source
C C 0.0033 0.0016 'International Tables Vol C Tables 4.2.6.8 and 6.1.1.4'
H H 0.0000 0.0000 'International Tables Vol C Tables 4.2.6.8 and 6.1.1.4'
N N 0.0061 0.0033 'International Tables Vol C Tables 4.2.6.8 and 6.1.1.4'
O O 0.0106 0.0060 'International Tables Vol C Tables 4.2.6.8 and 6.1.1.4'
Fe Fe 0.3463 0.8444 'International Tables Vol C Tables 4.2.6.8 and 6.1.1.4'
As As 0.0499 2.0058 'International Tables Vol C Tables 4.2.6.8 and 6.1.1.4'

loop_
_geom_angle_atom_site_label_1
_geom_angle_atom_site_label_2
_geom_angle_atom_site_label_3
_geom_angle
_geom_angle_site_symmetry_1
_geom_angle_site_symmetry_3
_geom_angle_publ_flag
O2 Fe1 O5 101.25(13) . . ?
O2 Fe1 O6 98.88(14) . . ?
O5 Fe1 O6 81.80(13) . . ?
O2 Fe1 O1 81.51(13) . . ?
O5 Fe1 O1 97.18(13) . . ?
O6 Fe1 O1 178.95(12) . . ?
O2 Fe1 N1 163.10(13) . . ?
O5 Fe1 N1 92.16(13) . . ?
O6 Fe1 N1 93.12(14) . . ?
O1 Fe1 N1 86.70(13) . . ?
O2 Fe1 N2 92.18(13) . . ?
O5 Fe1 N2 163.75(13) . . ?
O6 Fe1 N2 87.16(13) . . ?
O1 Fe1 N2 93.80(13) . . ?
N1 Fe1 N2 76.51(13) . . ?
C1 N1 C11 117.7(4) . . ?
C1 N1 Fe1 127.4(3) . . ?
C11 N1 Fe1 114.9(3) . . ?
C10 N2 C12 118.7(3) . . ?
C10 N2 Fe1 126.6(3) . . ?
C12 N2 Fe1 114.7(2) . . ?
N1 C1 C2 122.3(4) . . ?
C3 C2 C1 120.5(4) . . ?
C2 C3 C4 119.0(4) . . ?
C11 C4 C3 117.2(4) . . ?
C11 C4 C5 118.9(4) . . ?
C3 C4 C5 123.8(4) . . ?
C6 C5 C4 121.0(4) . . ?
C5 C6 C7 121.6(4) . . ?
C12 C7 C8 116.7(4) . . ?
C12 C7 C6 118.5(4) . . ?
C8 C7 C6 124.7(4) . . ?
C9 C8 C7 119.9(4) . . ?
C8 C9 C10 120.0(4) . . ?
N2 C10 C9 121.8(4) . . ?
N1 C11 C4 123.4(4) . . ?
N1 C11 C12 116.7(4) . . ?
C4 C11 C12 119.9(4) . . ?
N2 C12 C7 122.8(4) . . ?
N2 C12 C11 117.1(3) . . ?
C7 C12 C11 120.0(4) . . ?
C13 O1 Fe1 115.1(3) . . ?
C14 O2 Fe1 115.8(3) . . ?
O4 C13 O1 124.4(4) . . ?
O4 C13 C14 122.0(4) . . ?
O1 C13 C14 113.6(4) . . ?
O3 C14 O2 125.4(5) . . ?
O3 C14 C13 120.7(5) . . ?
O2 C14 C13 113.9(4) . . ?
C16 O5 Fe1 115.1(3) . . ?
C15 O6 Fe1 115.4(3) . . ?
O7 C15 O6 125.5(5) . . ?
O7 C15 C16 121.5(5) . . ?
O6 C15 C16 113.0(4) . . ?
O8 C16 O5 125.9(5) . . ?
O8 C16 C15 120.2(5) . . ?
O5 C16 C15 113.9(4) . . ?
C35 As1 C23 111.9(2) . . ?
C35 As1 C29 108.20(19) . . ?
C23 As1 C29 108.72(19) . . ?
C35 As1 C17 110.46(19) . . ?
C23 As1 C17 107.4(2) . . ?
C29 As1 C17 110.09(18) . . ?
C18 C17 C22 119.8(5) . . ?
C18 C17 As1 120.5(4) . . ?
C22 C17 As1 119.7(4) . . ?
C17 C18 C19 119.5(5) . . ?
C20 C19 C18 121.4(6) . . ?
C21 C20 C19 118.8(5) . . ?
C20 C21 C22 121.5(5) . . ?
C17 C22 C21 118.9(5) . . ?
C28 C23 C24 120.1(5) . . ?
C28 C23 As1 119.8(4) . . ?
C24 C23 As1 119.9(4) . . ?
C25 C24 C23 119.1(6) . . ?
C26 C25 C24 119.9(6) . . ?
C27 C26 C25 121.4(5) . . ?
C26 C27 C28 119.2(6) . . ?
C27 C28 C23 120.3(5) . . ?
C34 C29 C30 120.9(4) . . ?
C34 C29 As1 120.5(3) . . ?
C30 C29 As1 118.6(3) . . ?
C31 C30 C29 119.3(4) . . ?
C30 C31 C32 120.4(4) . . ?
C33 C32 C31 120.1(4) . . ?
C34 C33 C32 120.2(5) . . ?
C33 C34 C29 119.1(4) . . ?
C36 C35 C40 120.4(5) . . ?
C36 C35 As1 121.4(4) . . ?
C40 C35 As1 118.2(4) . . ?
C35 C36 C37 118.5(7) . . ?
C38 C37 C36 119.5(7) . . ?
C37 C38 C39 121.6(7) . . ?
C38 C39 C40 119.8(7) . . ?
C39 C40 C35 120.1(6) . . ?

loop_
_geom_bond_atom_site_label_1
_geom_bond_atom_site_label_2
_geom_bond_distance
_geom_bond_site_symmetry_2
_geom_bond_publ_flag
Fe1 O2 1.964(3) . ?
Fe1 O5 1.970(3) . ?
Fe1 O6 1.979(3) . ?
Fe1 O1 1.987(3) . ?
Fe1 N1 2.152(3) . ?
Fe1 N2 2.155(3) . ?
N1 C1 1.335(5) . ?
N1 C11 1.359(5) . ?
N2 C10 1.323(5) . ?
N2 C12 1.355(5) . ?
C1 C2 1.384(6) . ?
C2 C3 1.361(7) . ?
C3 C4 1.409(6) . ?
C4 C11 1.393(6) . ?
C4 C5 1.438(6) . ?
C5 C6 1.339(6) . ?
C6 C7 1.435(6) . ?
C7 C12 1.398(6) . ?
C7 C8 1.408(6) . ?
C8 C9 1.347(6) . ?
C9 C10 1.398(6) . ?
C11 C12 1.438(5) . ?
O1 C13 1.284(5) . ?
O2 C14 1.279(6) . ?
C13 O4 1.219(5) . ?
C13 C14 1.548(7) . ?
C14 O3 1.222(6) . ?
O5 C16 1.284(6) . ?
O6 C15 1.284(5) . ?
C15 O7 1.208(5) . ?
C15 C16 1.555(7) . ?
C16 O8 1.218(5) . ?
As1 C35 1.904(5) . ?
As1 C23 1.910(5) . ?
As1 C29 1.915(4) . ?
As1 C17 1.918(4) . ?
C17 C18 1.362(7) . ?
C17 C22 1.369(6) . ?
C18 C19 1.377(7) . ?
C19 C20 1.348(8) . ?
C20 C21 1.348(8) . ?
C21 C22 1.382(7) . ?
C23 C28 1.380(6) . ?
C23 C24 1.386(7) . ?
C24 C25 1.381(8) . ?
C25 C26 1.370(9) . ?
C26 C27 1.364(8) . ?
C27 C28 1.376(7) . ?
C29 C34 1.383(6) . ?
C29 C30 1.386(6) . ?
C30 C31 1.367(6) . ?
C31 C32 1.381(7) . ?
C32 C33 1.381(7) . ?
C33 C34 1.375(6) . ?
C35 C36 1.375(7) . ?
C35 C40 1.379(7) . ?
C36 C37 1.417(9) . ?
C37 C38 1.355(11) . ?
C38 C39 1.355(10) . ?
C39 C40 1.375(8) . ?
